data_2236573
loop_
_publ_author_name
'Munro, Thomas A.'
'Ho, Douglas M.'
'Cohen, Bruce M.'

_publ_section_title
;
 Salvinorin B methoxymethyl ether
;
_journal_coeditor_code QM2086
_journal_issue 11
_journal_name_full 'Acta Crystallographica Section E'
_journal_page_first o3225
_journal_page_last o3226
_journal_paper_doi 10.1107/S1600536812043449
_journal_volume 68
_journal_year 2012
_chemical_formula_iupac 'C23 H30 O8'
_chemical_formula_moiety 'C23 H30 O8'
_chemical_formula_structural 'C23 H30 O8'
_chemical_formula_sum 'C23 H30 O8'
_chemical_formula_weight 434.47
_chemical_melting_point_gt 438
_chemical_melting_point_lt 440
_chemical_name_common 'Salvinorin B methoxymethyl ether'
_chemical_name_systematic
;
Methyl
(2<i>S</i>,4a<i>R</i>,6a<i>R</i>,7<i>R</i>,9<i>S</i>,10a<i>S</i>,10b<i>R</i>)-
2-(3-furyl)-9-methoxymethoxy-6a,10b-dimethyl-4,10-dioxo-2,4a,5,6,7,8,9,10a-
octahydro-1<i>H</i>-benzo[<i>f</i>]isochromene-7-carboxylate
;
_space_group_IT_number 5
_symmetry_cell_setting monoclinic
_symmetry_space_group_name_Hall 'C 2y'
_symmetry_space_group_name_H-M 'C 1 2 1'
_atom_sites_solution_hydrogens geom
_atom_sites_solution_primary direct
_atom_sites_solution_secondary difmap
_cell_angle_alpha 90.00
_cell_angle_beta 107.3510(10)
_cell_angle_gamma 90.00
_cell_formula_units_Z 4
_cell_length_a 27.8848(7)
_cell_length_b 6.2415(2)
_cell_length_c 12.8212(3)
_cell_measurement_reflns_used 9071
_cell_measurement_temperature 193(2)
_cell_measurement_theta_max 29.52
_cell_measurement_theta_min 3.02
_cell_volume 2129.90(10)
_computing_cell_refinement 'SAINT (Bruker, 2006)'
_computing_data_collection 'APEX2 (Bruker, 2006)'
_computing_data_reduction 'SAINT (Bruker, 2006)'
_computing_molecular_graphics 'ORTEP-3 (Farrugia, 1997) and <i>PyMOL</i> (DeLano, 2009)'
_computing_publication_material 'SHELXTL (Sheldrick, 2008)'
_computing_structure_refinement 'SHELXTL (Sheldrick, 2008)'
_computing_structure_solution 'SHELXTL (Sheldrick, 2008)'
_diffrn_ambient_temperature 193(2)
_diffrn_detector_area_resol_mean 836.6
_diffrn_measured_fraction_theta_full 0.999
_diffrn_measured_fraction_theta_max 0.999
_diffrn_measurement_device_type 'Bruker APEXII CCD'
_diffrn_measurement_method '\w scans, 2580 0.5\% rotations'
_diffrn_radiation_monochromator graphite
_diffrn_radiation_type 'Mo K\a'
_diffrn_radiation_wavelength 0.71073
_diffrn_reflns_av_R_equivalents 0.0332
_diffrn_reflns_av_sigmaI/netI 0.0299
_diffrn_reflns_limit_h_max 38
_diffrn_reflns_limit_h_min -38
_diffrn_reflns_limit_k_max 8
_diffrn_reflns_limit_k_min -8
_diffrn_reflns_limit_l_max 18
_diffrn_reflns_limit_l_min -18
_diffrn_reflns_number 27784
_diffrn_reflns_theta_full 30.00
_diffrn_reflns_theta_max 30.00
_diffrn_reflns_theta_min 1.90
_diffrn_standards_decay_% 0
_diffrn_standards_number 0
_exptl_absorpt_coefficient_mu 0.102
_exptl_absorpt_correction_T_max 0.9929
_exptl_absorpt_correction_T_min 0.9749
_exptl_absorpt_correction_type multi-scan
_exptl_absorpt_process_details '(SADABS; Bruker, 2004)'
_exptl_crystal_colour colourless
_exptl_crystal_density_diffrn 1.355
_exptl_crystal_density_method 'not measured'
_exptl_crystal_description needle
_exptl_crystal_F_000 928
_exptl_crystal_size_max 0.250
_exptl_crystal_size_mid 0.125
_exptl_crystal_size_min 0.070
_refine_diff_density_max 0.280
_refine_diff_density_min -0.164
_refine_ls_extinction_method none
_refine_ls_goodness_of_fit_ref 1.044
_refine_ls_hydrogen_treatment constr
_refine_ls_matrix_type full
_refine_ls_number_parameters 330
_refine_ls_number_reflns 6195
_refine_ls_number_restraints 181
_refine_ls_restrained_S_all 1.039
_refine_ls_R_factor_all 0.0496
_refine_ls_R_factor_gt 0.0400
_refine_ls_shift/su_max 0.001
_refine_ls_shift/su_mean 0.000
_refine_ls_structure_factor_coef Fsqd
_refine_ls_weighting_details 'w=1/[\s^2^(Fo^2^)+(0.0620P)^2^+0.2734P] where P=(Fo^2^+2Fc^2^)/3'
_refine_ls_weighting_scheme calc
_refine_ls_wR_factor_gt 0.1024
_refine_ls_wR_factor_ref 0.1081
_reflns_number_gt 5296
_reflns_number_total 6195
_reflns_threshold_expression I>2\s(I)
_cod_data_source_file qm2086.cif
_cod_data_source_block I
_cod_original_sg_symbol_H-M 'C 2'
_cod_database_code 2236573
_cod_database_fobs_code 2236573

loop_
_symmetry_equiv_pos_as_xyz
'x, y, z'
'-x, y, -z'
'x+1/2, y+1/2, z'
'-x+1/2, y+1/2, -z'

loop_
_atom_site_type_symbol
_atom_site_label
_atom_site_fract_x
_atom_site_fract_y
_atom_site_fract_z
_atom_site_U_iso_or_equiv
_atom_site_adp_type
_atom_site_calc_flag
_atom_site_refinement_flags
_atom_site_occupancy
_atom_site_symmetry_multiplicity
_atom_site_disorder_assembly
_atom_site_disorder_group
O O1 0.34600(4) 1.0459(2) 0.20598(9) 0.0363(3) Uani d . 1 1 . .
O O2 0.37399(4) 1.1271(2) 0.02768(10) 0.0382(3) Uani d . 1 1 . .
O O3 0.28986(5) 1.1470(3) -0.07126(12) 0.0533(3) Uani d . 1 1 . .
O O4 0.50180(4) 0.3453(2) 0.13791(9) 0.0347(2) Uani d . 1 1 . .
O O5 0.53410(4) 0.6752(2) 0.15051(11) 0.0434(3) Uani d . 1 1 . .
O O6 0.31648(4) 0.4502(3) 0.48120(9) 0.0436(3) Uani d . 1 1 A .
O O7 0.39036(5) 0.3347(3) 0.57679(9) 0.0458(3) Uani d . 1 1 A .
O O8 0.1529(2) 0.3841(16) 0.3150(5) 0.0598(16) Uani d PDU 0.66(2) 1 A 1
O O8* 0.1624(5) 0.306(3) 0.3130(11) 0.065(3) Uani d PDU 0.34(2) 1 A 2
C C1 0.36787(5) 0.9006(2) 0.17700(11) 0.0249(3) Uani d . 1 1 . .
C C2 0.38017(5) 0.9135(3) 0.06823(11) 0.0283(3) Uani d . 1 1 . .
H H2 0.3558 0.8201 0.0142 0.034 Uiso calc R 1 1 . .
C C3 0.43320(5) 0.8377(3) 0.07636(12) 0.0315(3) Uani d . 1 1 . .
H H3A 0.4360 0.8163 0.0019 0.038 Uiso calc R 1 1 . .
H H3B 0.4576 0.9499 0.1126 0.038 Uiso calc R 1 1 . .
C C4 0.44644(5) 0.6293(3) 0.14044(11) 0.0257(3) Uani d . 1 1 . .
H H4 0.4222 0.5171 0.1007 0.031 Uiso calc R 1 1 . .
C C5 0.44100(5) 0.6503(2) 0.25776(11) 0.0228(2) Uani d . 1 1 . .
C C6 0.45549(5) 0.4362(3) 0.31852(12) 0.0267(3) Uani d . 1 1 . .
H H6A 0.4396 0.3176 0.2690 0.032 Uiso calc R 1 1 . .
H H6B 0.4924 0.4176 0.3379 0.032 Uiso calc R 1 1 . .
C C7 0.43961(5) 0.4217(3) 0.42203(11) 0.0274(3) Uani d . 1 1 . .
H H7A 0.4498 0.2813 0.4576 0.033 Uiso calc R 1 1 . .
H H7B 0.4565 0.5355 0.4738 0.033 Uiso calc R 1 1 . .
C C8 0.38318(5) 0.4474(2) 0.39397(11) 0.0244(3) Uani d . 1 1 A .
H H8 0.3678 0.3340 0.3391 0.029 Uiso calc R 1 1 . .
C C9 0.36365(5) 0.6644(2) 0.34072(11) 0.0237(2) Uani d . 1 1 . .
C C10 0.38330(5) 0.6924(2) 0.23975(11) 0.0223(2) Uani d . 1 1 . .
H H10 0.3658 0.5780 0.1877 0.027 Uiso calc R 1 1 . .
C C11 0.30621(5) 0.6350(3) 0.30016(11) 0.0291(3) Uani d . 1 1 A .
H H11A 0.2906 0.7691 0.2645 0.035 Uiso calc R 1 1 . .
H H11B 0.2980 0.5199 0.2445 0.035 Uiso calc R 1 1 . .
C C12 0.28354(5) 0.5783(3) 0.39194(12) 0.0320(3) Uani d D 1 1 . .
H H12 0.2766 0.7162 0.4245 0.038 Uiso calc PR 0.66(2) 1 A 1
H H12* 0.2744 0.7138 0.4231 0.038 Uiso calc PR 0.34(2) 1 A 2
C C13 0.2346(2) 0.4602(14) 0.3521(11) 0.0399(14) Uani d PDU 0.66(2) 1 A 1
C C14 0.2245(3) 0.2544(13) 0.3026(9) 0.0608(16) Uani d PDU 0.66(2) 1 A 1
H H14 0.2486 0.1629 0.2865 0.073 Uiso calc PR 0.66(2) 1 A 1
C C15 0.1763(4) 0.2117(11) 0.2826(5) 0.0577(16) Uani d PDU 0.66(2) 1 A 1
H H15 0.1602 0.0830 0.2510 0.069 Uiso calc PR 0.66(2) 1 A 1
C C16 0.1899(2) 0.5337(15) 0.3570(8) 0.0508(17) Uani d PDU 0.66(2) 1 A 1
H H16 0.1847 0.6694 0.3853 0.061 Uiso calc PR 0.66(2) 1 A 1
C C13* 0.2374(3) 0.442(2) 0.351(2) 0.032(2) Uani d PDU 0.34(2) 1 A 2
C C14* 0.2354(5) 0.241(2) 0.2978(16) 0.044(2) Uani d PDU 0.34(2) 1 A 2
H H14* 0.2634 0.1718 0.2848 0.052 Uiso calc PR 0.34(2) 1 A 2
C C15* 0.1891(5) 0.165(2) 0.2686(15) 0.062(3) Uani d PDU 0.34(2) 1 A 2
H H15* 0.1769 0.0408 0.2264 0.075 Uiso calc PR 0.34(2) 1 A 2
C C16* 0.1910(4) 0.481(3) 0.3591(14) 0.042(2) Uani d PDU 0.34(2) 1 A 2
H H16* 0.1802 0.6040 0.3898 0.051 Uiso calc PR 0.34(2) 1 A 2
C C17 0.36481(6) 0.4082(3) 0.49147(12) 0.0321(3) Uani d . 1 1 . .
C C18 0.49892(5) 0.5576(3) 0.14339(12) 0.0295(3) Uani d . 1 1 . .
C C19 0.47495(5) 0.8301(3) 0.32085(12) 0.0293(3) Uani d . 1 1 . .
H H19A 0.5088 0.8135 0.3138 0.044 Uiso calc R 1 1 . .
H H19B 0.4766 0.8225 0.3982 0.044 Uiso calc R 1 1 . .
H H19C 0.4612 0.9692 0.2909 0.044 Uiso calc R 1 1 . .
C C20 0.37823(6) 0.8467(3) 0.42559(12) 0.0314(3) Uani d . 1 1 . .
H H20A 0.3662 0.8125 0.4881 0.047 Uiso calc R 1 1 . .
H H20B 0.3629 0.9810 0.3921 0.047 Uiso calc R 1 1 . .
H H20C 0.4149 0.8623 0.4505 0.047 Uiso calc R 1 1 . .
C C21 0.33854(7) 1.1533(4) -0.07497(15) 0.0486(5) Uani d . 1 1 . .
H H21A 0.3445 1.2925 -0.1060 0.058 Uiso calc R 1 1 . .
H H21B 0.3433 1.0389 -0.1244 0.058 Uiso calc R 1 1 . .
C C22 0.27678(9) 1.3292(5) -0.0192(2) 0.0654(6) Uani d . 1 1 . .
H H22A 0.2403 1.3332 -0.0332 0.098 Uiso calc R 1 1 . .
H H22B 0.2877 1.4595 -0.0482 0.098 Uiso calc R 1 1 . .
H H22C 0.2933 1.3206 0.0597 0.098 Uiso calc R 1 1 . .
C C23 0.55100(6) 0.2564(3) 0.14724(16) 0.0407(4) Uani d . 1 1 . .
H H23A 0.5492 0.0996 0.1474 0.061 Uiso calc R 1 1 . .
H H23B 0.5751 0.3056 0.2155 0.061 Uiso calc R 1 1 . .
H H23C 0.5620 0.3039 0.0851 0.061 Uiso calc R 1 1 . .

loop_
_atom_site_aniso_label
_atom_site_aniso_U_11
_atom_site_aniso_U_22
_atom_site_aniso_U_33
_atom_site_aniso_U_12
_atom_site_aniso_U_13
_atom_site_aniso_U_23
O1 0.0463(6) 0.0288(5) 0.0338(6) 0.0112(5) 0.0120(5) 0.0024(4)
O2 0.0313(5) 0.0392(6) 0.0420(6) 0.0014(5) 0.0073(4) 0.0178(5)
O3 0.0365(6) 0.0615(9) 0.0539(8) 0.0058(6) 0.0015(5) -0.0023(7)
O4 0.0311(5) 0.0329(5) 0.0440(6) 0.0031(4) 0.0170(5) -0.0081(5)
O5 0.0319(5) 0.0406(7) 0.0629(8) -0.0012(5) 0.0221(5) 0.0062(6)
O6 0.0355(6) 0.0683(8) 0.0309(6) 0.0052(6) 0.0160(5) 0.0144(6)
O7 0.0433(6) 0.0649(8) 0.0291(6) 0.0023(6) 0.0105(5) 0.0140(6)
O8 0.0397(17) 0.096(4) 0.0512(16) -0.019(2) 0.0254(14) -0.016(2)
O8* 0.047(4) 0.086(7) 0.072(5) -0.019(4) 0.032(3) 0.007(4)
C1 0.0239(6) 0.0249(6) 0.0237(6) -0.0013(5) 0.0039(5) -0.0001(5)
C2 0.0283(6) 0.0299(7) 0.0266(6) -0.0006(6) 0.0081(5) 0.0056(6)
C3 0.0312(7) 0.0364(7) 0.0297(7) 0.0035(6) 0.0135(6) 0.0075(6)
C4 0.0252(6) 0.0288(7) 0.0250(6) -0.0006(5) 0.0103(5) 0.0000(5)
C5 0.0239(6) 0.0211(6) 0.0239(6) -0.0001(5) 0.0077(5) 0.0000(5)
C6 0.0291(7) 0.0223(6) 0.0301(7) 0.0026(5) 0.0109(5) 0.0021(5)
C7 0.0289(6) 0.0265(6) 0.0269(6) 0.0026(5) 0.0082(5) 0.0051(5)
C8 0.0284(6) 0.0227(6) 0.0228(6) -0.0021(5) 0.0086(5) -0.0002(5)
C9 0.0257(6) 0.0239(6) 0.0227(6) 0.0010(5) 0.0094(5) -0.0004(5)
C10 0.0247(6) 0.0215(6) 0.0213(6) -0.0004(5) 0.0078(5) -0.0006(5)
C11 0.0267(6) 0.0371(7) 0.0254(7) 0.0017(6) 0.0107(5) 0.0028(6)
C12 0.0308(7) 0.0376(8) 0.0306(7) 0.0020(6) 0.0137(6) 0.0021(6)
C13 0.045(3) 0.040(2) 0.037(3) -0.006(2) 0.015(3) 0.007(2)
C14 0.060(3) 0.046(2) 0.083(3) 0.001(3) 0.033(3) 0.001(2)
C15 0.064(4) 0.057(3) 0.063(2) -0.024(3) 0.035(2) -0.015(2)
C16 0.043(2) 0.071(4) 0.042(3) -0.007(2) 0.0173(18) -0.008(3)
C13* 0.022(3) 0.043(5) 0.037(5) 0.005(3) 0.018(3) 0.003(4)
C14* 0.035(3) 0.031(3) 0.070(4) -0.011(3) 0.024(3) -0.017(3)
C15* 0.046(5) 0.049(4) 0.098(6) -0.022(4) 0.031(4) -0.010(4)
C16* 0.034(4) 0.067(5) 0.038(4) 0.007(3) 0.030(3) 0.012(4)
C17 0.0345(7) 0.0362(8) 0.0271(7) -0.0030(6) 0.0114(6) 0.0015(6)
C18 0.0281(7) 0.0346(7) 0.0285(7) 0.0012(6) 0.0126(6) 0.0014(6)
C19 0.0300(7) 0.0259(6) 0.0309(7) -0.0046(6) 0.0073(5) -0.0023(6)
C20 0.0402(8) 0.0281(7) 0.0273(7) -0.0001(6) 0.0121(6) -0.0041(6)
C21 0.0445(9) 0.0660(12) 0.0357(9) 0.0152(9) 0.0126(7) 0.0210(9)
C22 0.0532(12) 0.0669(14) 0.0752(15) 0.0227(11) 0.0176(11) 0.0014(13)
C23 0.0338(8) 0.0450(9) 0.0468(10) 0.0088(7) 0.0172(7) -0.0058(7)

loop_
_atom_type_symbol
_atom_type_description
_atom_type_scat_dispersion_real
_atom_type_scat_dispersion_imag
_atom_type_scat_source
C C 0.0033 0.0016 'International Tables Vol C Tables 4.2.6.8 and 6.1.1.4'
H H 0.0000 0.0000 'International Tables Vol C Tables 4.2.6.8 and 6.1.1.4'
O O 0.0106 0.0060 'International Tables Vol C Tables 4.2.6.8 and 6.1.1.4'

loop_
_geom_angle_atom_site_label_1
_geom_angle_atom_site_label_2
_geom_angle_atom_site_label_3
_geom_angle
C21 O2 C2 115.33(14)
C21 O3 C22 112.85(17)
C18 O4 C23 116.56(13)
C17 O6 C12 123.97(11)
C16 O8 C15 106.2(4)
C16* O8* C15* 111.6(8)
O1 C1 C10 124.47(12)
O1 C1 C2 120.59(12)
C10 C1 C2 114.89(11)
O2 C2 C3 108.95(11)
O2 C2 C1 110.23(12)
C3 C2 C1 113.35(11)
O2 C2 H2 108.1
C3 C2 H2 108.1
C1 C2 H2 108.1
C4 C3 C2 112.05(11)
C4 C3 H3A 109.2
C2 C3 H3A 109.2
C4 C3 H3B 109.2
C2 C3 H3B 109.2
H3A C3 H3B 107.9
C18 C4 C3 109.94(11)
C18 C4 C5 111.73(11)
C3 C4 C5 111.70(11)
C18 C4 H4 107.8
C3 C4 H4 107.8
C5 C4 H4 107.8
C19 C5 C6 109.92(11)
C19 C5 C4 110.34(10)
C6 C5 C4 109.16(11)
C19 C5 C10 113.43(11)
C6 C5 C10 108.71(10)
C4 C5 C10 105.12(10)
C7 C6 C5 113.11(11)
C7 C6 H6A 109.0
C5 C6 H6A 109.0
C7 C6 H6B 109.0
C5 C6 H6B 109.0
H6A C6 H6B 107.8
C8 C7 C6 109.78(11)
C8 C7 H7A 109.7
C6 C7 H7A 109.7
C8 C7 H7B 109.7
C6 C7 H7B 109.7
H7A C7 H7B 108.2
C17 C8 C7 111.86(11)
C17 C8 C9 110.35(11)
C7 C8 C9 113.75(11)
C17 C8 H8 106.8
C7 C8 H8 106.8
C9 C8 H8 106.8
C11 C9 C8 103.83(11)
C11 C9 C20 110.78(11)
C8 C9 C20 110.59(11)
C11 C9 C10 108.70(10)
C8 C9 C10 107.52(10)
C20 C9 C10 114.80(11)
C1 C10 C9 114.89(11)
C1 C10 C5 109.55(10)
C9 C10 C5 117.10(10)
C1 C10 H10 104.6
C9 C10 H10 104.6
C5 C10 H10 104.6
C12 C11 C9 113.17(11)
C12 C11 H11A 108.9
C9 C11 H11A 108.9
C12 C11 H11B 108.9
C9 C11 H11B 108.9
H11A C11 H11B 107.8
O6 C12 C13* 103.5(10)
O6 C12 C13 106.9(5)
O6 C12 C11 114.68(11)
C13* C12 C11 111.9(9)
C13 C12 C11 113.2(5)
O6 C12 H12 107.2
C13 C12 H12 107.2
C11 C12 H12 107.2
O6 C12 H12* 108.8
C13* C12 H12* 108.8
C11 C12 H12* 108.8
C16 C13 C14 105.5(4)
C16 C13 C12 125.2(5)
C14 C13 C12 129.3(6)
C15 C14 C13 108.8(4)
C15 C14 H14 125.6
C13 C14 H14 125.6
C14 C15 O8 109.2(4)
C14 C15 H15 125.4
O8 C15 H15 125.4
C13 C16 O8 110.3(4)
C13 C16 H16 124.8
O8 C16 H16 124.8
C16* C13* C14* 107.1(6)
C16* C13* C12 128.0(8)
C14* C13* C12 124.9(8)
C15* C14* C13* 110.3(8)
C15* C14* H14* 124.8
C13* C14* H14* 124.8
C14* C15* O8* 104.9(9)
C14* C15* H15* 127.6
O8* C15* H15* 127.6
C13* C16* O8* 105.6(7)
C13* C16* H16* 127.2
O8* C16* H16* 127.2
O7 C17 O6 117.96(13)
O7 C17 C8 124.09(14)
O6 C17 C8 117.89(12)
O5 C18 O4 123.31(13)
O5 C18 C4 125.31(14)
O4 C18 C4 111.38(12)
C5 C19 H19A 109.5
C5 C19 H19B 109.5
H19A C19 H19B 109.5
C5 C19 H19C 109.5
H19A C19 H19C 109.5
H19B C19 H19C 109.5
C9 C20 H20A 109.5
C9 C20 H20B 109.5
H20A C20 H20B 109.5
C9 C20 H20C 109.5
H20A C20 H20C 109.5
H20B C20 H20C 109.5
O3 C21 O2 113.10(14)
O3 C21 H21A 109.0
O2 C21 H21A 109.0
O3 C21 H21B 109.0
O2 C21 H21B 109.0
H21A C21 H21B 107.8
O3 C22 H22A 109.5
O3 C22 H22B 109.5
H22A C22 H22B 109.5
O3 C22 H22C 109.5
H22A C22 H22C 109.5
H22B C22 H22C 109.5
O4 C23 H23A 109.5
O4 C23 H23B 109.5
H23A C23 H23B 109.5
O4 C23 H23C 109.5
H23A C23 H23C 109.5
H23B C23 H23C 109.5

loop_
_geom_bond_atom_site_label_1
_geom_bond_atom_site_label_2
_geom_bond_distance
O1 C1 1.2112(17)
O2 C21 1.400(2)
O2 C2 1.4225(18)
O3 C21 1.373(2)
O3 C22 1.420(3)
O4 C18 1.3305(19)
O4 C23 1.4513(18)
O5 C18 1.2067(19)
O6 C17 1.3404(18)
O6 C12 1.4715(19)
O7 C17 1.2040(19)
O8 C16 1.377(3)
O8 C15 1.385(3)
O8* C16* 1.378(3)
O8* C15* 1.380(3)
C1 C10 1.5214(18)
C1 C2 1.5344(18)
C2 C3 1.5263(19)
C2 H2 1.0000
C3 C4 1.524(2)
C3 H3A 0.9900
C3 H3B 0.9900
C4 C18 1.5198(19)
C4 C5 1.5617(18)
C4 H4 1.0000
C5 C19 1.5340(19)
C5 C6 1.5390(19)
C5 C10 1.5778(17)
C6 C7 1.5216(19)
C6 H6A 0.9900
C6 H6B 0.9900
C7 C8 1.5147(19)
C7 H7A 0.9900
C7 H7B 0.9900
C8 C17 1.5054(18)
C8 C9 1.5415(19)
C8 H8 1.0000
C9 C11 1.5404(19)
C9 C20 1.543(2)
C9 C10 1.5586(17)
C10 H10 1.0000
C11 C12 1.5340(19)
C11 H11A 0.9900
C11 H11B 0.9900
C12 C13* 1.500(3)
C12 C13 1.501(2)
C12 H12 1.0000
C12 H12* 1.0000
C13 C16 1.346(3)
C13 C14 1.423(3)
C14 C15 1.320(3)
C14 H14 0.9500
C15 H15 0.9500
C16 H16 0.9500
C13* C16* 1.349(3)
C13* C14* 1.423(3)
C14* C15* 1.320(3)
C14* H14* 0.9500
C15* H15* 0.9500
C16* H16* 0.9500
C19 H19A 0.9800
C19 H19B 0.9800
C19 H19C 0.9800
C20 H20A 0.9800
C20 H20B 0.9800
C20 H20C 0.9800
C21 H21A 0.9900
C21 H21B 0.9900
C22 H22A 0.9800
C22 H22B 0.9800
C22 H22C 0.9800
C23 H23A 0.9800
C23 H23B 0.9800
C23 H23C 0.9800

loop_
_geom_torsion_atom_site_label_1
_geom_torsion_atom_site_label_2
_geom_torsion_atom_site_label_3
_geom_torsion_atom_site_label_4
_geom_torsion
C21 O2 C2 C3 114.88(14)
C21 O2 C2 C1 -120.16(14)
O1 C1 C2 O2 14.32(18)
C10 C1 C2 O2 -167.98(11)
O1 C1 C2 C3 136.74(15)
C10 C1 C2 C3 -45.56(16)
O2 C2 C3 C4 168.32(12)
C1 C2 C3 C4 45.19(17)
C2 C3 C4 C18 178.41(12)
C2 C3 C4 C5 -56.95(16)
C18 C4 C5 C19 65.23(14)
C3 C4 C5 C19 -58.40(14)
C18 C4 C5 C6 -55.66(14)
C3 C4 C5 C6 -179.29(11)
C18 C4 C5 C10 -172.13(12)
C3 C4 C5 C10 64.24(13)
C19 C5 C6 C7 72.79(14)
C4 C5 C6 C7 -166.06(11)
C10 C5 C6 C7 -51.90(14)
C5 C6 C7 C8 59.29(15)
C6 C7 C8 C17 173.22(12)
C6 C7 C8 C9 -60.92(15)
C17 C8 C9 C11 -63.99(13)
C7 C8 C9 C11 169.34(11)
C17 C8 C9 C20 54.87(14)
C7 C8 C9 C20 -71.79(14)
C17 C8 C9 C10 -179.08(11)
C7 C8 C9 C10 54.26(14)
O1 C1 C10 C9 6.55(19)
C2 C1 C10 C9 -171.04(11)
O1 C1 C10 C5 -127.68(14)
C2 C1 C10 C5 54.72(14)
C11 C9 C10 C1 68.63(14)
C8 C9 C10 C1 -179.56(11)
C20 C9 C10 C1 -56.05(15)
C11 C9 C10 C5 -160.70(11)
C8 C9 C10 C5 -48.89(14)
C20 C9 C10 C5 74.63(15)
C19 C5 C10 C1 58.93(13)
C6 C5 C10 C1 -178.48(11)
C4 C5 C10 C1 -61.70(13)
C19 C5 C10 C9 -74.18(14)
C6 C5 C10 C9 48.42(15)
C4 C5 C10 C9 165.19(11)
C8 C9 C11 C12 58.63(15)
C20 C9 C11 C12 -60.11(16)
C10 C9 C11 C12 172.88(12)
C17 O6 C12 C13* 130.8(6)
C17 O6 C12 C13 134.9(4)
C17 O6 C12 C11 8.6(2)
C9 C11 C12 O6 -32.17(18)
C9 C11 C12 C13* -149.7(8)
C9 C11 C12 C13 -155.2(4)
O6 C12 C13 C16 116.8(10)
C11 C12 C13 C16 -115.9(10)
O6 C12 C13 C14 -63.2(12)
C11 C12 C13 C14 64.0(12)
C16 C13 C14 C15 -1.4(9)
C12 C13 C14 C15 178.7(12)
C13 C14 C15 O8 1.2(9)
C16 O8 C15 C14 -0.6(8)
C14 C13 C16 O8 1.0(9)
C12 C13 C16 O8 -179.0(11)
C15 O8 C16 C13 -0.3(9)
O6 C12 C13* C16* 112(2)
C11 C12 C13* C16* -123.9(19)
O6 C12 C13* C14* -67.1(19)
C11 C12 C13* C14* 57(2)
C16* C13* C14* C15* 3.1(17)
C12 C13* C14* C15* -178(2)
C13* C14* C15* O8* -5.8(16)
C16* O8* C15* C14* 6.7(16)
C14* C13* C16* O8* 1.1(16)
C12 C13* C16* O8* -178(2)
C15* O8* C16* C13* -4.9(17)
C12 O6 C17 O7 167.27(17)
C12 O6 C17 C8 -15.2(2)
C7 C8 C17 O7 -10.3(2)
C9 C8 C17 O7 -138.04(17)
C7 C8 C17 O6 172.30(14)
C9 C8 C17 O6 44.60(18)
C23 O4 C18 O5 3.4(2)
C23 O4 C18 C4 -176.09(12)
C3 C4 C18 O5 36.7(2)
C5 C4 C18 O5 -87.90(17)
C3 C4 C18 O4 -143.75(13)
C5 C4 C18 O4 91.63(15)
C22 O3 C21 O2 69.8(2)
C2 O2 C21 O3 76.5(2)
